data_2012776
loop_
_publ_author_name
'Bowes, Katharine F.'
'Ferguson, George'
'Glidewell, Christopher'
'Lough, Alan J.'
'Low, John N.'
'Zakaria, Choudhury M.'

_publ_section_title
;
 <i>N</i>,<i>N</i>'-Dithiobisphthalimide--1,4-dioxan (1/0.6): a
 <i>C</i>2/<i>c</i> solvate with disordered solvent molecules localized
 in channels
;
_journal_issue 6
_journal_name_full 'Acta Crystallographica Section C'
_journal_page_first o347
_journal_page_last o350
_journal_paper_doi 10.1107/S0108270102007680
_journal_volume 58
_journal_year 2002
_chemical_formula_moiety '3C16 H8 N2 O4 S2 , 1.8C4 H8 O2'
_chemical_formula_sum 'C55.2 H38.4 N6 O15.6 S6'
_chemical_formula_weight 1227.68
_chemical_name_systematic
;
N,N'-Dithiodiphthalimide--1,4-dioxan (1/0.6)
;
_space_group_IT_number 15
_symmetry_cell_setting monoclinic
_symmetry_space_group_name_Hall '-C 2yc'
_symmetry_space_group_name_H-M 'C 1 2/c 1'
_atom_sites_solution_hydrogens geom
_atom_sites_solution_primary direct
_atom_sites_solution_secondary difmap
_cell_angle_alpha 90
_cell_angle_beta 105.604(4)
_cell_angle_gamma 90
_cell_formula_units_Z 4
_cell_length_a 20.7900(11)
_cell_length_b 16.0520(10)
_cell_length_c 16.7780(9)
_cell_measurement_reflns_used 6116
_cell_measurement_temperature 150(2)
_cell_measurement_theta_max 27.6
_cell_measurement_theta_min 3.6
_cell_volume 5392.8(5)
_computing_cell_refinement 'DENZO-SMN (Otwinowski & Minor, 1997)'
_computing_data_collection 'KappaCCD Server Software (Nonius, 1997)'
_computing_data_reduction DENZO-SMN
_computing_molecular_graphics 'PLATON (Spek, 2002)'
_computing_publication_material 'SHELXL97 and PRPKAPPA (Ferguson, 1999)'
_computing_structure_refinement 'SHELXL97 (Sheldrick, 1997)'
_computing_structure_solution 'SHELXS97 (Sheldrick, 1997)'
_diffrn_ambient_temperature 150(2)
_diffrn_measured_fraction_theta_full 0.980
_diffrn_measured_fraction_theta_max 0.980
_diffrn_measurement_device_type 'Nonius KappaCCD area-detector'
_diffrn_measurement_method '\f scans, and \w scans with \k offsets'
_diffrn_radiation_monochromator graphite
_diffrn_radiation_source 'fine-focus sealed X-ray tube'
_diffrn_radiation_type 'Mo K\a'
_diffrn_radiation_wavelength 0.71073
_diffrn_reflns_av_R_equivalents 0.127
_diffrn_reflns_av_sigmaI/netI 0.122
_diffrn_reflns_limit_h_max 26
_diffrn_reflns_limit_h_min -26
_diffrn_reflns_limit_k_max 20
_diffrn_reflns_limit_k_min -20
_diffrn_reflns_limit_l_max 21
_diffrn_reflns_limit_l_min -21
_diffrn_reflns_number 20736
_diffrn_reflns_theta_full 27.58
_diffrn_reflns_theta_max 27.58
_diffrn_reflns_theta_min 3.63
_diffrn_standards_decay_% negligible
_exptl_absorpt_coefficient_mu 0.334
_exptl_absorpt_correction_T_max 0.964
_exptl_absorpt_correction_T_min 0.884
_exptl_absorpt_correction_type multi-scan
_exptl_absorpt_process_details '(DENZO-SMN; Otwinowski & Minor, 1997)'
_exptl_crystal_colour colourless
_exptl_crystal_density_diffrn 1.512
_exptl_crystal_density_meas ?
_exptl_crystal_density_method 'not measured'
_exptl_crystal_description needle
_exptl_crystal_F_000 2529.6
_exptl_crystal_size_max 0.34
_exptl_crystal_size_mid 0.12
_exptl_crystal_size_min 0.10
_refine_diff_density_max 0.419
_refine_diff_density_min -0.327
_refine_ls_extinction_coef 0.00080(19)
_refine_ls_extinction_expression Fc^*^=kFc[1+0.001xFc^2^\l^3^/sin(2\q)]^-1/4^
_refine_ls_extinction_method 'SHELXL97 (Sheldrick, 1997)'
_refine_ls_goodness_of_fit_ref 1.017
_refine_ls_hydrogen_treatment constr
_refine_ls_matrix_type full
_refine_ls_number_parameters 425
_refine_ls_number_reflns 6116
_refine_ls_number_restraints 12
_refine_ls_restrained_S_all 1.017
_refine_ls_R_factor_all 0.159
_refine_ls_R_factor_gt 0.072
_refine_ls_shift/su_max <0.001
_refine_ls_shift/su_mean 0.000
_refine_ls_structure_factor_coef Fsqd
_refine_ls_weighting_details 'w = 1/[\s^2^(Fo^2^)+(0.0197P)^2^+21.0287P] where P=(Fo^2^+2Fc^2^)/3'
_refine_ls_weighting_scheme calc
_refine_ls_wR_factor_gt 0.145
_refine_ls_wR_factor_ref 0.183
_reflns_number_gt 3050
_reflns_number_total 6116
_reflns_threshold_expression I>2\s(I)
_cod_data_source_file sk1551.cif
_cod_data_source_block I
_cod_depositor_comments
;
The following automatic conversions were performed:

'_exptl_crystal_density_meas' value 'not measured' was changed to '?'
- the value is perceived as not measured.

Automatic conversion script
Id: cif_fix_values 3008 2015-01-20 13:52:24Z robertas 
;
_cod_original_sg_symbol_H-M 'C 2/c'
_cod_database_code 2012776
_cod_database_fobs_code 2012776

loop_
_symmetry_equiv_pos_as_xyz
'x, y, z'
'-x, y, -z+1/2'
'x+1/2, y+1/2, z'
'-x+1/2, y+1/2, -z+1/2'
'-x, -y, -z'
'x, -y, z-1/2'
'-x+1/2, -y+1/2, -z'
'x+1/2, -y+1/2, z-1/2'

loop_
_atom_site_label
_atom_site_fract_x
_atom_site_fract_y
_atom_site_fract_z
_atom_site_U_iso_or_equiv
_atom_site_adp_type
_atom_site_calc_flag
_atom_site_refinement_flags
_atom_site_occupancy
_atom_site_disorder_assembly
_atom_site_disorder_group
_atom_site_type_symbol
S1 0.04972(7) 0.17861(8) 0.25419(7) 0.0398(3) Uani d . 1 . . S
O1 0.04693(19) 0.1966(2) 0.07067(19) 0.0416(9) Uani d . 1 . . O
O2 0.07682(19) -0.0098(2) 0.26757(18) 0.0424(9) Uani d . 1 . . O
N1 0.0603(2) 0.1082(2) 0.1845(2) 0.0342(9) Uani d . 1 . . N
C1 0.0752(3) 0.0495(3) 0.0654(3) 0.0351(11) Uani d . 1 . . C
C2 0.0819(3) 0.0340(3) -0.0134(3) 0.0362(11) Uani d . 1 . . C
C3 0.0955(3) -0.0476(3) -0.0310(3) 0.0393(12) Uani d . 1 . . C
C4 0.1029(3) -0.1108(3) 0.0269(3) 0.0403(12) Uani d . 1 . . C
C5 0.0972(3) -0.0948(3) 0.1065(3) 0.0378(12) Uani d . 1 . . C
C6 0.0838(3) -0.0133(3) 0.1243(3) 0.0341(11) Uani d . 1 . . C
C7 0.0591(2) 0.1281(3) 0.1010(3) 0.0313(10) Uani d . 1 . . C
C8 0.0740(3) 0.0220(3) 0.2018(3) 0.0346(11) Uani d . 1 . . C
S11 0.21862(7) 0.31965(7) 0.41390(7) 0.0364(3) Uani d . 1 . . S
O11 0.24785(19) 0.50864(19) 0.41635(18) 0.0409(9) Uani d . 1 . . O
O12 0.2173(2) 0.2897(2) 0.23296(18) 0.0439(9) Uani d . 1 . . O
N11 0.2310(2) 0.3850(2) 0.3408(2) 0.0322(9) Uani d . 1 . . N
C11 0.2522(2) 0.5022(3) 0.2725(2) 0.0310(10) Uani d . 1 . . C
C12 0.2653(3) 0.5822(3) 0.2503(3) 0.0354(11) Uani d . 1 . . C
C13 0.2698(3) 0.5932(3) 0.1689(3) 0.0371(11) Uani d . 1 . . C
C14 0.2629(3) 0.5263(3) 0.1147(3) 0.0363(11) Uani d . 1 . . C
C15 0.2496(3) 0.4471(3) 0.1382(3) 0.0370(12) Uani d . 1 . . C
C16 0.2445(2) 0.4358(3) 0.2180(2) 0.0310(10) Uani d . 1 . . C
C17 0.2444(2) 0.4715(3) 0.3529(3) 0.0315(10) Uani d . 1 . . C
C18 0.2296(3) 0.3586(3) 0.2590(3) 0.0349(11) Uani d . 1 . . C
S21 0.11888(7) 0.32369(8) 0.40292(7) 0.0398(3) Uani d . 1 . . S
O21 0.09246(19) 0.5144(2) 0.39105(19) 0.0444(9) Uani d . 1 . . O
O22 0.1237(2) 0.30560(19) 0.5846(2) 0.0454(9) Uani d . 1 . . O
N21 0.1092(2) 0.3945(2) 0.4726(2) 0.0358(10) Uani d . 1 . . N
C21 0.0861(2) 0.5158(3) 0.5349(3) 0.0320(10) Uani d . 1 . . C
C22 0.0721(3) 0.5959(3) 0.5531(3) 0.0362(11) Uani d . 1 . . C
C23 0.0645(3) 0.6103(3) 0.6323(3) 0.0398(12) Uani d . 1 . . C
C24 0.0724(3) 0.5465(3) 0.6896(3) 0.0423(12) Uani d . 1 . . C
C25 0.0869(3) 0.4657(3) 0.6711(3) 0.0378(12) Uani d . 1 . . C
C26 0.0939(3) 0.4518(3) 0.5921(3) 0.0334(11) Uani d . 1 . . C
C27 0.0952(3) 0.4813(3) 0.4561(3) 0.0352(11) Uani d . 1 . . C
C28 0.1107(3) 0.3730(3) 0.5557(3) 0.0359(11) Uani d . 1 . . C
O31 0.0625(6) 0.7728(7) 0.2346(6) 0.049(3) Uani d PD 0.431(7) A -1 O
C32 0.0002(7) 0.7709(12) 0.1713(10) 0.062(6) Uani d PD 0.431(7) A -1 C
C33 -0.0439(7) 0.7050(7) 0.1914(7) 0.049(3) Uani d PD 0.431(7) A -1 C
O34 -0.0589(5) 0.7244(7) 0.2670(6) 0.049(3) Uani d PD 0.431(7) A -1 O
C35 0.0029(7) 0.7296(10) 0.3301(9) 0.046(4) Uani d PD 0.431(7) A -1 C
C36 0.0476(7) 0.7940(7) 0.3099(7) 0.049(3) Uani d PD 0.431(7) A -1 C
O41 0.1864(3) 0.7126(4) 0.4901(4) 0.039(2) Uani d PD 0.509(10) . 3 O
C42 0.2168(17) 0.7070(13) 0.4236(16) 0.037(3) Uani d PD 0.509(10) . 3 C
C43 0.2904(18) 0.7140(11) 0.4623(9) 0.037(2) Uani d PD 0.509(10) . 3 C
O51 0.1905(4) 0.7903(5) 0.4548(4) 0.040(3) Uani d PD 0.429(10) . 4 O
C52 0.219(2) 0.7186(14) 0.428(2) 0.037(3) Uani d PD 0.429(10) . 4 C
C53 0.294(2) 0.7078(15) 0.4569(8) 0.037(2) Uani d PD 0.429(10) . 4 C
H2 0.0773 0.0771 -0.0534 0.043 Uiso calc R 1 . . H
H3 0.0999 -0.0605 -0.0845 0.047 Uiso calc R 1 . . H
H4 0.1120 -0.1658 0.0122 0.048 Uiso calc R 1 . . H
H5 0.1022 -0.1378 0.1466 0.045 Uiso calc R 1 . . H
H12 0.2710 0.6273 0.2882 0.042 Uiso calc R 1 . . H
H13 0.2778 0.6473 0.1506 0.045 Uiso calc R 1 . . H
H14 0.2673 0.5352 0.0605 0.044 Uiso calc R 1 . . H
H15 0.2442 0.4016 0.1006 0.044 Uiso calc R 1 . . H
H22 0.0677 0.6396 0.5138 0.043 Uiso calc R 1 . . H
H23 0.0538 0.6647 0.6470 0.048 Uiso calc R 1 . . H
H24 0.0678 0.5585 0.7432 0.051 Uiso calc R 1 . . H
H25 0.0918 0.4220 0.7104 0.045 Uiso calc R 1 . . H
H32A 0.0085 0.7589 0.1171 0.074 Uiso calc PR 0.431(7) A -1 H
H32B -0.0220 0.8258 0.1678 0.074 Uiso calc PR 0.431(7) A -1 H
H33A -0.0858 0.7014 0.1463 0.059 Uiso calc PR 0.431(7) A -1 H
H33B -0.0211 0.6504 0.1961 0.059 Uiso calc PR 0.431(7) A -1 H
H35A 0.0255 0.6748 0.3362 0.055 Uiso calc PR 0.431(7) A -1 H
H35B -0.0062 0.7435 0.3835 0.055 Uiso calc PR 0.431(7) A -1 H
H36A 0.0255 0.8491 0.3044 0.059 Uiso calc PR 0.431(7) A -1 H
H36B 0.0895 0.7975 0.3551 0.059 Uiso calc PR 0.431(7) A -1 H
H42A 0.2011 0.7527 0.3834 0.044 Uiso calc PR 0.509(10) . 3 H
H42B 0.2059 0.6531 0.3944 0.044 Uiso calc PR 0.509(10) . 3 H
H43A 0.3047 0.6651 0.4987 0.044 Uiso calc PR 0.509(10) . 3 H
H43B 0.3133 0.7106 0.4177 0.044 Uiso calc PR 0.509(10) . 3 H
H52A 0.2064 0.7187 0.3669 0.044 Uiso calc PR 0.429(10) . 4 H
H52B 0.1987 0.6689 0.4459 0.044 Uiso calc PR 0.429(10) . 4 H
H53A 0.3072 0.6541 0.4374 0.044 Uiso calc PR 0.429(10) . 4 H
H53B 0.3166 0.7536 0.4360 0.044 Uiso calc PR 0.429(10) . 4 H

loop_
_atom_site_aniso_label
_atom_site_aniso_U_11
_atom_site_aniso_U_22
_atom_site_aniso_U_33
_atom_site_aniso_U_12
_atom_site_aniso_U_13
_atom_site_aniso_U_23
S1 0.0559(9) 0.0325(6) 0.0364(6) -0.0069(6) 0.0214(6) -0.0070(5)
O1 0.051(2) 0.0343(19) 0.0421(17) 0.0001(16) 0.0176(17) 0.0016(14)
O2 0.054(3) 0.0416(19) 0.0330(17) -0.0046(18) 0.0137(17) 0.0016(14)
N1 0.042(3) 0.034(2) 0.0288(18) -0.0017(19) 0.0138(18) -0.0057(15)
C1 0.038(3) 0.037(2) 0.032(2) -0.002(2) 0.013(2) -0.0026(19)
C2 0.034(3) 0.045(3) 0.028(2) -0.005(2) 0.005(2) -0.0023(19)
C3 0.036(3) 0.045(3) 0.037(2) 0.001(2) 0.010(2) -0.006(2)
C4 0.040(3) 0.039(3) 0.042(2) 0.006(2) 0.011(2) -0.008(2)
C5 0.041(3) 0.036(3) 0.038(2) 0.002(2) 0.014(2) -0.005(2)
C6 0.032(3) 0.039(2) 0.031(2) -0.001(2) 0.008(2) -0.0033(19)
C7 0.034(3) 0.030(2) 0.031(2) -0.007(2) 0.010(2) -0.0026(18)
C8 0.035(3) 0.037(3) 0.032(2) -0.004(2) 0.009(2) -0.0036(19)
S11 0.0532(9) 0.0280(6) 0.0331(6) 0.0053(6) 0.0200(6) 0.0049(5)
O11 0.062(3) 0.0334(17) 0.0305(16) -0.0003(17) 0.0175(17) -0.0027(13)
O12 0.069(3) 0.0312(17) 0.0359(17) -0.0003(18) 0.0206(18) -0.0034(14)
N11 0.050(3) 0.0236(18) 0.0280(17) -0.0001(18) 0.0190(18) 0.0012(14)
C11 0.036(3) 0.032(2) 0.026(2) 0.002(2) 0.010(2) 0.0036(17)
C12 0.039(3) 0.036(2) 0.031(2) 0.004(2) 0.009(2) 0.0016(19)
C13 0.039(3) 0.038(3) 0.036(2) -0.001(2) 0.013(2) 0.007(2)
C14 0.042(3) 0.041(3) 0.029(2) -0.001(2) 0.015(2) 0.0029(19)
C15 0.050(3) 0.036(3) 0.029(2) 0.002(2) 0.016(2) 0.0015(18)
C16 0.038(3) 0.027(2) 0.029(2) 0.003(2) 0.011(2) 0.0030(17)
C17 0.037(3) 0.027(2) 0.032(2) 0.000(2) 0.013(2) 0.0002(17)
C18 0.043(3) 0.036(3) 0.029(2) -0.001(2) 0.015(2) -0.0001(19)
S21 0.0548(9) 0.0329(6) 0.0362(6) -0.0089(6) 0.0201(6) -0.0079(5)
O21 0.060(3) 0.0401(19) 0.0342(17) 0.0022(18) 0.0154(17) 0.0036(14)
O22 0.071(3) 0.0279(18) 0.0434(18) 0.0004(17) 0.0256(18) 0.0008(14)
N21 0.047(3) 0.035(2) 0.0299(18) -0.0012(19) 0.0174(19) -0.0028(15)
C21 0.033(3) 0.031(2) 0.033(2) 0.000(2) 0.010(2) -0.0011(18)
C22 0.034(3) 0.034(2) 0.039(2) 0.001(2) 0.007(2) -0.0001(19)
C23 0.038(3) 0.035(3) 0.048(3) 0.000(2) 0.014(2) -0.013(2)
C24 0.043(3) 0.044(3) 0.044(3) -0.004(2) 0.019(2) -0.013(2)
C25 0.041(3) 0.043(3) 0.035(2) 0.001(2) 0.019(2) 0.003(2)
C26 0.036(3) 0.035(2) 0.030(2) -0.005(2) 0.011(2) -0.0028(18)
C27 0.037(3) 0.033(2) 0.037(2) -0.001(2) 0.013(2) 0.001(2)
C28 0.040(3) 0.036(3) 0.035(2) -0.004(2) 0.015(2) -0.005(2)
O31 0.045(6) 0.061(7) 0.046(5) -0.014(6) 0.021(5) -0.009(5)
C32 0.079(14) 0.062(12) 0.048(9) 0.003(11) 0.025(9) 0.029(10)
C33 0.052(9) 0.042(7) 0.048(7) -0.009(6) 0.007(7) -0.009(5)
O34 0.041(6) 0.056(7) 0.054(6) 0.000(6) 0.019(5) 0.009(5)
C35 0.059(11) 0.043(10) 0.040(7) -0.006(8) 0.024(7) -0.001(8)
C36 0.055(9) 0.046(7) 0.052(7) -0.007(6) 0.023(7) -0.016(6)
O41 0.044(5) 0.035(4) 0.042(4) -0.004(3) 0.019(3) -0.004(3)
C42 0.048(4) 0.027(5) 0.037(4) -0.006(5) 0.015(3) -0.008(4)
C43 0.045(4) 0.033(3) 0.039(3) 0.007(3) 0.022(3) -0.004(2)
O51 0.050(6) 0.038(4) 0.034(4) 0.012(4) 0.013(4) 0.001(3)
C52 0.048(4) 0.027(5) 0.037(4) -0.006(5) 0.015(3) -0.008(4)
C53 0.045(4) 0.033(3) 0.039(3) 0.007(3) 0.022(3) -0.004(2)

loop_
_atom_type_symbol
_atom_type_description
_atom_type_scat_dispersion_real
_atom_type_scat_dispersion_imag
_atom_type_scat_source
C C 0.0033 0.0016 'International Tables Vol C Tables 4.2.6.8 and 6.1.1.4'
H H 0.0000 0.0000 'International Tables Vol C Tables 4.2.6.8 and 6.1.1.4'
N N 0.0061 0.0033 'International Tables Vol C Tables 4.2.6.8 and 6.1.1.4'
O O 0.0106 0.0060 'International Tables Vol C Tables 4.2.6.8 and 6.1.1.4'
S S 0.1246 0.1234 'International Tables Vol C Tables 4.2.6.8 and 6.1.1.4'

loop_
_geom_angle_atom_site_label_1
_geom_angle_atom_site_label_2
_geom_angle_atom_site_label_3
_geom_angle_site_symmetry_1
_geom_angle_site_symmetry_3
_geom_angle
_geom_angle_publ_flag
S1 N1 C7 . . 124.1(3) y
S1 N1 C8 . . 124.5(3) y
C7 N1 C8 . . 111.4(3) y
N1 S1 S1 . 2 105.80(16) y
N11 S11 S21 . . 105.41(16) y
S11 S21 N21 . . 105.58(17) y
S11 N11 C17 . . 124.5(3) y
S11 N11 C18 . . 123.1(3) y
C17 N11 C18 . . 112.3(3) y
S21 N21 C27 . . 125.4(3) y
S21 N21 C28 . . 122.7(3) y
C27 N21 C28 . . 111.9(3) y
C16 C11 C12 . . 122.2(4) no
C16 C11 C17 . . 108.8(4) no
C12 C11 C17 . . 129.0(4) no
C11 C12 C13 . . 116.6(4) no
C11 C12 H12 . . 121.7 no
C13 C12 H12 . . 121.7 no
C14 C13 C12 . . 121.0(4) no
C14 C13 H13 . . 119.5 no
C12 C13 H13 . . 119.5 no
C15 C14 C13 . . 121.3(4) no
C15 C14 H14 . . 119.4 no
C13 C14 H14 . . 119.4 no
C14 C15 C16 . . 118.0(4) no
C14 C15 H15 . . 121.0 no
C16 C15 H15 . . 121.0 no
C11 C16 C15 . . 120.9(4) no
C11 C16 C18 . . 109.7(3) no
C15 C16 C18 . . 129.4(4) no
O11 C17 N11 . . 125.0(4) no
O11 C17 C11 . . 130.0(4) no
N11 C17 C11 . . 105.1(3) no
O12 C18 N11 . . 125.1(4) no
O12 C18 C16 . . 130.8(4) no
N11 C18 C16 . . 104.1(4) no
C22 C21 C26 . . 122.1(4) no
C22 C21 C27 . . 129.2(4) no
C26 C21 C27 . . 108.7(4) no
C21 C22 C23 . . 116.9(4) no
C21 C22 H22 . . 121.5 no
C23 C22 H22 . . 121.5 no
C24 C23 C22 . . 121.0(4) no
C24 C23 H23 . . 119.5 no
C22 C23 H23 . . 119.5 no
C23 C24 C25 . . 122.0(4) no
C23 C24 H24 . . 119.0 no
C25 C24 H24 . . 119.0 no
C24 C25 C26 . . 116.6(4) no
C24 C25 H25 . . 121.7 no
C26 C25 H25 . . 121.7 no
C21 C26 C25 . . 121.3(4) no
C21 C26 C28 . . 110.0(4) no
C25 C26 C28 . . 128.7(4) no
O21 C27 N21 . . 124.2(4) no
O21 C27 C21 . . 130.9(4) no
N21 C27 C21 . . 104.9(4) no
O22 C28 N21 . . 124.2(4) no
O22 C28 C26 . . 131.3(4) no
N21 C28 C26 . . 104.5(4) no
C6 C1 C2 . . 121.3(4) no
C6 C1 C7 . . 109.5(4) no
C2 C1 C7 . . 129.2(4) no
C3 C2 C1 . . 116.7(4) no
C3 C2 H2 . . 121.6 no
C1 C2 H2 . . 121.6 no
C4 C3 C2 . . 122.2(4) no
C4 C3 H3 . . 118.9 no
C2 C3 H3 . . 118.9 no
C3 C4 C5 . . 121.0(4) no
C3 C4 H4 . . 119.5 no
C5 C4 H4 . . 119.5 no
C6 C5 C4 . . 116.9(4) no
C6 C5 H5 . . 121.5 no
C4 C5 H5 . . 121.5 no
C5 C6 C1 . . 121.8(4) no
C5 C6 C8 . . 129.2(4) no
C1 C6 C8 . . 108.9(4) no
O1 C7 N1 . . 124.2(4) no
O1 C7 C1 . . 130.8(4) no
N1 C7 C1 . . 105.1(4) no
O2 C8 N1 . . 123.8(4) no
O2 C8 C6 . . 131.2(5) no
N1 C8 C6 . . 105.0(4) no
C36 O31 C32 . . 107.1(12) no
O31 C32 C33 . . 109.5(11) no
O31 C32 H32A . . 109.8 no
C33 C32 H32A . . 109.8 no
O31 C32 H32B . . 109.8 no
C33 C32 H32B . . 109.8 no
H32A C32 H32B . . 108.2 no
O34 C33 C32 . . 110.0(12) no
O34 C33 H33A . . 109.7 no
C32 C33 H33A . . 109.7 no
O34 C33 H33B . . 109.7 no
C32 C33 H33B . . 109.7 no
H33A C33 H33B . . 108.2 no
C33 O34 C35 . . 107.8(11) no
O34 C35 C36 . . 111.3(11) no
O34 C35 H35A . . 109.4 no
C36 C35 H35A . . 109.4 no
O34 C35 H35B . . 109.4 no
C36 C35 H35B . . 109.4 no
H35A C35 H35B . . 108.0 no
O31 C36 C35 . . 109.5(10) no
O31 C36 H36A . . 109.8 no
C35 C36 H36A . . 109.8 no
O31 C36 H36B . . 109.8 no
C35 C36 H36B . . 109.8 no
H36A C36 H36B . . 108.2 no
C42 O41 C43 . 7_566 109.6(9) no
O41 C42 C43 . . 106(2) no
O41 C42 H42A . . 110.6 no
C43 C42 H42A . . 110.6 no
O41 C42 H42B . . 110.6 no
C43 C42 H42B . . 110.6 no
H42A C42 H42B . . 108.7 no
O41 C43 C42 7_566 . 117(3) no
O41 C43 H43A 7_566 . 108.0 no
C42 C43 H43A . . 108.0 no
O41 C43 H43B 7_566 . 108.0 no
C42 C43 H43B . . 108.0 no
H43A C43 H43B . . 107.3 no
C52 O51 C53 . 7_566 110.1(11) no
O51 C52 C53 . . 119(3) no
O51 C52 H52A . . 107.7 no
C53 C52 H52A . . 107.7 no
O51 C52 H52B . . 107.7 no
C53 C52 H52B . . 107.7 no
H52A C52 H52B . . 107.1 no
O51 C53 C52 7_566 . 105(3) no
O51 C53 H53A 7_566 . 110.7 no
C52 C53 H53A . . 110.7 no
O51 C53 H53B 7_566 . 110.7 no
C52 C53 H53B . . 110.7 no
H53A C53 H53B . . 108.8 no

loop_
_geom_bond_atom_site_label_1
_geom_bond_atom_site_label_2
_geom_bond_site_symmetry_2
_geom_bond_distance
_geom_bond_publ_flag
S1 N1 . 1.683(4) y
S11 N11 . 1.685(3) y
S21 N21 . 1.681(4) y
S1 S1 2 2.034(3) y
S11 S21 . 2.033(2) y
O11 C17 . 1.205(5) no
O12 C18 . 1.192(5) no
N11 C17 . 1.419(5) no
N11 C18 . 1.429(5) no
C11 C16 . 1.384(6) no
C11 C12 . 1.384(6) no
C11 C17 . 1.486(5) no
C12 C13 . 1.405(6) no
C12 H12 . 0.95 no
C13 C14 . 1.391(6) no
C13 H13 . 0.95 no
C14 C15 . 1.380(6) no
C14 H14 . 0.95 no
C15 C16 . 1.385(6) no
C15 H15 . 0.95 no
C16 C18 . 1.490(6) no
O21 C27 . 1.201(5) no
O22 C28 . 1.187(5) no
N21 C28 . 1.429(5) no
N21 C27 . 1.435(6) no
C21 C22 . 1.371(6) no
C21 C26 . 1.386(6) no
C21 C27 . 1.491(6) no
C22 C23 . 1.399(6) no
C22 H22 . 0.95 no
C23 C24 . 1.384(7) no
C23 H23 . 0.95 no
C24 C25 . 1.385(7) no
C24 H24 . 0.95 no
C25 C26 . 1.389(6) no
C25 H25 . 0.95 no
C26 C28 . 1.487(6) no
O1 C7 . 1.209(5) no
O2 C8 . 1.203(5) no
N1 C8 . 1.427(6) no
N1 C7 . 1.430(5) no
C1 C6 . 1.389(6) no
C1 C2 . 1.389(6) no
C1 C7 . 1.472(6) no
C2 C3 . 1.389(7) no
C2 H2 . 0.95 no
C3 C4 . 1.383(7) no
C3 H3 . 0.95 no
C4 C5 . 1.396(6) no
C4 H4 . 0.95 no
C5 C6 . 1.387(7) no
C5 H5 . 0.95 no
C6 C8 . 1.482(6) no
O31 C36 . 1.421(8) no
O31 C32 . 1.436(9) no
C32 C33 . 1.495(9) no
C32 H32A . 0.99 no
C32 H32B . 0.99 no
C33 O34 . 1.420(9) no
C33 H33A . 0.99 no
C33 H33B . 0.99 no
O34 C35 . 1.430(9) no
C35 C36 . 1.491(9) no
C35 H35A . 0.99 no
C35 H35B . 0.99 no
C36 H36A . 0.99 no
C36 H36B . 0.99 no
O41 C42 . 1.425(10) no
O41 C43 7_566 1.431(10) no
C42 C43 . 1.498(9) no
C42 H42A . 0.99 no
C42 H42B . 0.99 no
C43 O41 7_566 1.431(10) no
C43 H43A . 0.99 no
C43 H43B . 0.99 no
O51 C52 . 1.425(10) no
O51 C53 7_566 1.430(10) no
C52 C53 . 1.498(9) no
C52 H52A . 0.99 no
C52 H52B . 0.99 no
C53 O51 7_566 1.430(10) no
C53 H53A . 0.99 no
C53 H53B . 0.99 no

loop_
_geom_hbond_atom_site_label_D
_geom_hbond_atom_site_label_H
_geom_hbond_atom_site_label_A
_geom_hbond_site_symmetry_A
_geom_hbond_distance_DH
_geom_hbond_distance_HA
_geom_hbond_distance_DA
_geom_hbond_angle_DHA
_geom_hbond_publ_flag
C14 H14 O11 6_565 0.95 2.45 3.306(6) 151 y
C4 H4 O22 6_555 0.95 2.53 3.268(6) 134 y
C23 H23 O1 6_566 0.95 2.55 3.257(6) 131 y

loop_
_geom_torsion_atom_site_label_1
_geom_torsion_atom_site_label_2
_geom_torsion_atom_site_label_3
_geom_torsion_atom_site_label_4
_geom_torsion_site_symmetry_1
_geom_torsion_site_symmetry_2
_geom_torsion_site_symmetry_4
_geom_torsion
_geom_torsion_publ_flag
S1 S1 N1 C7 2 . . 92.2(4) y
S11 S21 N21 C27 . . . 93.1(4) y
S21 S11 N11 C17 . . . 89.1(4) y
N1 S1 S1 N1 2 2 . 91.52(18) y
N11 S11 S21 N21 . . . -95.17(19) y
S21 S11 N11 C18 . . . -91.4(4) no
C16 C11 C12 C13 . . . 0.7(7) no
C17 C11 C12 C13 . . . -179.7(5) no
C11 C12 C13 C14 . . . -1.4(7) no
C12 C13 C14 C15 . . . 1.7(8) no
C13 C14 C15 C16 . . . -1.0(8) no
C12 C11 C16 C15 . . . -0.1(8) no
C17 C11 C16 C15 . . . -179.8(5) no
C12 C11 C16 C18 . . . -178.9(5) no
C17 C11 C16 C18 . . . 1.4(5) no
C14 C15 C16 C11 . . . 0.2(7) no
C14 C15 C16 C18 . . . 178.8(5) no
C18 N11 C17 O11 . . . 179.7(5) no
S11 N11 C17 O11 . . . -0.8(8) no
C18 N11 C17 C11 . . . -0.1(6) no
S11 N11 C17 C11 . . . 179.4(3) no
C16 C11 C17 O11 . . . 179.4(5) no
C12 C11 C17 O11 . . . -0.2(9) no
C16 C11 C17 N11 . . . -0.8(5) no
C12 C11 C17 N11 . . . 179.5(5) no
C17 N11 C18 O12 . . . -177.6(5) no
S11 N11 C18 O12 . . . 2.9(8) no
C17 N11 C18 C16 . . . 0.9(6) no
S11 N11 C18 C16 . . . -178.6(3) no
C11 C16 C18 O12 . . . 177.0(6) no
C15 C16 C18 O12 . . . -1.7(10) no
C11 C16 C18 N11 . . . -1.4(5) no
C15 C16 C18 N11 . . . 179.9(5) no
S11 S21 N21 C28 . . . -90.4(4) no
C26 C21 C22 C23 . . . -1.2(7) no
C27 C21 C22 C23 . . . 178.4(5) no
C21 C22 C23 C24 . . . 1.3(8) no
C22 C23 C24 C25 . . . -1.1(8) no
C23 C24 C25 C26 . . . 0.7(8) no
C22 C21 C26 C25 . . . 0.9(8) no
C27 C21 C26 C25 . . . -178.8(5) no
C22 C21 C26 C28 . . . -178.4(5) no
C27 C21 C26 C28 . . . 2.0(6) no
C24 C25 C26 C21 . . . -0.6(8) no
C24 C25 C26 C28 . . . 178.5(5) no
C28 N21 C27 O21 . . . 178.7(5) no
S21 N21 C27 O21 . . . -4.4(8) no
C28 N21 C27 C21 . . . -1.0(5) no
S21 N21 C27 C21 . . . 175.9(3) no
C22 C21 C27 O21 . . . 0.0(10) no
C26 C21 C27 O21 . . . 179.7(6) no
C22 C21 C27 N21 . . . 179.7(5) no
C26 C21 C27 N21 . . . -0.6(6) no
C27 N21 C28 O22 . . . -177.2(5) no
S21 N21 C28 O22 . . . 5.9(8) no
C27 N21 C28 C26 . . . 2.1(5) no
S21 N21 C28 C26 . . . -174.8(3) no
C21 C26 C28 O22 . . . 176.7(6) no
C25 C26 C28 O22 . . . -2.5(10) no
C21 C26 C28 N21 . . . -2.5(6) no
C25 C26 C28 N21 . . . 178.3(5) no
S1 S1 N1 C8 2 . . -90.3(4) no
C6 C1 C2 C3 . . . 1.8(8) no
C7 C1 C2 C3 . . . -178.1(5) no
C1 C2 C3 C4 . . . -0.6(8) no
C2 C3 C4 C5 . . . -0.3(8) no
C3 C4 C5 C6 . . . 0.0(8) no
C4 C5 C6 C1 . . . 1.2(8) no
C4 C5 C6 C8 . . . 178.9(5) no
C2 C1 C6 C5 . . . -2.2(8) no
C7 C1 C6 C5 . . . 177.8(5) no
C2 C1 C6 C8 . . . 179.7(5) no
C7 C1 C6 C8 . . . -0.3(6) no
C8 N1 C7 O1 . . . 178.1(5) no
S1 N1 C7 O1 . . . -4.1(7) no
C8 N1 C7 C1 . . . -1.8(5) no
S1 N1 C7 C1 . . . 176.0(3) no
C6 C1 C7 O1 . . . -178.6(5) no
C2 C1 C7 O1 . . . 1.4(10) no
C6 C1 C7 N1 . . . 1.3(6) no
C2 C1 C7 N1 . . . -178.8(5) no
C7 N1 C8 O2 . . . -179.2(5) no
S1 N1 C8 O2 . . . 3.0(7) no
C7 N1 C8 C6 . . . 1.6(5) no
S1 N1 C8 C6 . . . -176.2(3) no
C5 C6 C8 O2 . . . 2.2(10) no
C1 C6 C8 O2 . . . -179.9(6) no
C5 C6 C8 N1 . . . -178.7(5) no
C1 C6 C8 N1 . . . -0.8(6) no
C36 O31 C32 C33 . . . -62.1(18) no
O31 C32 C33 O34 . . . 62.6(18) no
C32 C33 O34 C35 . . . -59.0(14) no
C33 O34 C35 C36 . . . 58.6(17) no
C32 O31 C36 C35 . . . 60.8(14) no
O34 C35 C36 O31 . . . -60.9(17) no
C43 O41 C42 C43 7_566 . . 53(2) no
O41 C42 C43 O41 . . 7_566 -57.6(18) no
C53 O51 C52 C53 7_566 . . -59(3) no
O51 C52 C53 O51 . . 7_566 57(2) no
